data_2219627
loop_
_publ_author_name
'Lo, Kong Mun'
'Ng, Seik Weng'

_publ_section_title
;
 Bis[4-(dimethylamino)pyridinium] tetrabromidodiphenylplumbate(IV)
;
_journal_coeditor_code IM2080
_journal_issue 10
_journal_name_full 'Acta Crystallographica Section E'
_journal_page_first m1222
_journal_paper_doi 10.1107/S1600536808027530
_journal_volume 64
_journal_year 2008
_chemical_formula_iupac '(C7 H11 N2)2 [Pb Br4 (C6 H5)2]'
_chemical_formula_moiety '2(C7 H11 N2 +), C12 H10 Br4 Pb 2-'
_chemical_formula_sum 'C26 H32 Br4 N4 Pb'
_chemical_formula_weight 927.39
_chemical_name_systematic
;
Bis[4-(dimethylamino)pyridinium] tetrabromidodiphenylplumbate(IV)
;
_space_group_IT_number 14
_symmetry_cell_setting monoclinic
_symmetry_space_group_name_Hall '-P 2yn'
_symmetry_space_group_name_H-M 'P 1 21/n 1'
_atom_sites_solution_hydrogens geom
_atom_sites_solution_primary direct
_atom_sites_solution_secondary difmap
_audit_creation_method SHELXL-97
_cell_angle_alpha 90.00
_cell_angle_beta 92.9980(10)
_cell_angle_gamma 90.00
_cell_formula_units_Z 2
_cell_length_a 9.4994(8)
_cell_length_b 13.8820(10)
_cell_length_c 10.9910(10)
_cell_measurement_reflns_used 3449
_cell_measurement_temperature 100(2)
_cell_measurement_theta_max 28.3
_cell_measurement_theta_min 2.3
_cell_volume 1447.4(2)
_computing_cell_refinement 'SAINT (Bruker, 2007)'
_computing_data_collection 'APEX2 (Bruker, 2007)'
_computing_data_reduction 'SAINT (Bruker, 2007)'
_computing_molecular_graphics 'X-SEED (Barbour, 2001)'
_computing_publication_material 'publCIF (Westrip, 2008)'
_computing_structure_refinement 'SHELXL97 (Sheldrick, 2008)'
_computing_structure_solution 'SHELXS97 (Sheldrick, 2008)'
_diffrn_ambient_temperature 100(2)
_diffrn_measured_fraction_theta_full 0.996
_diffrn_measured_fraction_theta_max 0.996
_diffrn_measurement_device_type 'Bruker SMART APEX'
_diffrn_measurement_method \w
_diffrn_radiation_monochromator graphite
_diffrn_radiation_source 'fine-focus sealed tube'
_diffrn_radiation_type MoK\a
_diffrn_radiation_wavelength 0.71073
_diffrn_reflns_av_R_equivalents 0.0291
_diffrn_reflns_av_sigmaI/netI 0.0378
_diffrn_reflns_limit_h_max 12
_diffrn_reflns_limit_h_min -12
_diffrn_reflns_limit_k_max 18
_diffrn_reflns_limit_k_min -17
_diffrn_reflns_limit_l_max 14
_diffrn_reflns_limit_l_min -14
_diffrn_reflns_number 8227
_diffrn_reflns_theta_full 27.50
_diffrn_reflns_theta_max 27.50
_diffrn_reflns_theta_min 2.37
_diffrn_standards_decay_% 0
_diffrn_standards_interval_count 0
_diffrn_standards_interval_time 0
_diffrn_standards_number 0
_exptl_absorpt_coefficient_mu 11.373
_exptl_absorpt_correction_T_max 0.549
_exptl_absorpt_correction_T_min 0.246
_exptl_absorpt_correction_type multi-scan
_exptl_absorpt_process_details '(SADABS; Sheldrick, 1996)'
_exptl_crystal_colour Colorless
_exptl_crystal_density_diffrn 2.128
_exptl_crystal_density_method 'not measured'
_exptl_crystal_description Prism
_exptl_crystal_F_000 876
_exptl_crystal_size_max 0.22
_exptl_crystal_size_mid 0.08
_exptl_crystal_size_min 0.06
_refine_diff_density_max 1.206
_refine_diff_density_min -1.700
_refine_ls_extinction_method none
_refine_ls_goodness_of_fit_ref 1.029
_refine_ls_hydrogen_treatment constr
_refine_ls_matrix_type full
_refine_ls_number_parameters 162
_refine_ls_number_reflns 3309
_refine_ls_number_restraints 0
_refine_ls_restrained_S_all 1.029
_refine_ls_R_factor_all 0.0362
_refine_ls_R_factor_gt 0.0290
_refine_ls_shift/su_max 0.001
_refine_ls_shift/su_mean 0.001
_refine_ls_structure_factor_coef Fsqd
_refine_ls_weighting_details 'calc w=1/[\s^2^(Fo^2^)+(0.0374P)^2^+3.9748P] where P=(Fo^2^+2Fc^2^)/3'
_refine_ls_weighting_scheme calc
_refine_ls_wR_factor_gt 0.0714
_refine_ls_wR_factor_ref 0.0740
_reflns_number_gt 2879
_reflns_number_total 3309
_reflns_threshold_expression I>2\s(I)
_cod_data_source_file im2080.cif
_cod_data_source_block I
_cod_depositor_comments
;
The following automatic conversions were performed:
'_symmetry_cell_setting' value 'Monoclinic' changed to 'monoclinic'
according to '/home/saulius/struct/CIF-dictionaries/cif_core.dic'
dictionary named 'cif_core.dic' version 2.4.1 from
2010-06-29.

'_exptl_absorpt_correction_type' value 'Multi-scan' changed
to 'multi-scan' according to
'/home/saulius/struct/CIF-dictionaries/cif_core.dic' dictionary named
'cif_core.dic' version 2.4.1 from 2010-06-29.

Automatic conversion script
Id: cif_fix_enum 1527 2010-12-29 10:47:43Z saulius 

The following automatic conversions were performed:

'_symmetry_cell_setting' value 'Monoclinic' changed to 'monoclinic'
according to /home/saulius/struct/CIF-dictionaries/cif_core.dic
dictionary named 'cif_core.dic' version 2.4.1 from
2010-06-29.

'_exptl_absorpt_correction_type' value 'Multi-scan'
changed to 'multi-scan' according to
/home/saulius/struct/CIF-dictionaries/cif_core.dic dictionary named
'cif_core.dic' version 2.4.1 from 2010-06-29.

Automatic conversion script
Id: cif_fix_values 1715 2011-07-08 13:25:40Z adriana 
;
_cod_original_cell_volume 1447.3(2)
_cod_original_sg_symbol_H-M 'P 21/n'
_cod_database_code 2219627
_cod_database_fobs_code 2219627

loop_
_symmetry_equiv_pos_as_xyz
'x, y, z'
'-x+1/2, y+1/2, -z+1/2'
'-x, -y, -z'
'x-1/2, -y-1/2, z-1/2'

loop_
_atom_site_type_symbol
_atom_site_label
_atom_site_fract_x
_atom_site_fract_y
_atom_site_fract_z
_atom_site_U_iso_or_equiv
_atom_site_adp_type
_atom_site_calc_flag
_atom_site_refinement_flags
_atom_site_occupancy
Pb Pb1 0.5000 0.5000 0.5000 0.00948(8) Uani d S 1
Br Br1 0.55832(5) 0.61261(3) 0.29156(5) 0.01773(12) Uani d . 1
Br Br2 0.76243(5) 0.40245(3) 0.46044(4) 0.01405(11) Uani d . 1
N N1 1.1998(4) 0.5912(3) -0.0112(4) 0.0149(8) Uani d . 1
N N2 0.8888(4) 0.5868(3) 0.2341(4) 0.0195(9) Uani d . 1
H H2n 0.8188 0.5819 0.2831 0.023 Uiso calc R 1
C C1 0.6145(5) 0.6028(3) 0.6196(4) 0.0122(9) Uani d . 1
C C2 0.5516(5) 0.6319(3) 0.7245(4) 0.0138(9) Uani d . 1
H H2 0.4624 0.6071 0.7443 0.017 Uiso calc R 1
C C3 0.6230(5) 0.6988(3) 0.8006(4) 0.0171(10) Uani d . 1
H H3 0.5821 0.7202 0.8728 0.021 Uiso calc R 1
C C4 0.7539(5) 0.7339(3) 0.7703(4) 0.0163(10) Uani d . 1
H H4 0.8019 0.7795 0.8219 0.020 Uiso calc R 1
C C5 0.8145(5) 0.7028(3) 0.6654(4) 0.0161(10) Uani d . 1
H H5 0.9041 0.7269 0.6455 0.019 Uiso calc R 1
C C6 0.7450(5) 0.6367(3) 0.5894(4) 0.0136(9) Uani d . 1
H H6 0.7864 0.6150 0.5175 0.016 Uiso calc R 1
C C7 0.8774(5) 0.6473(4) 0.1383(5) 0.0209(11) Uani d . 1
H H7 0.7961 0.6869 0.1276 0.025 Uiso calc R 1
C C8 0.9792(5) 0.6529(3) 0.0567(5) 0.0162(10) Uani d . 1
H H8 0.9691 0.6961 -0.0102 0.019 Uiso calc R 1
C C9 1.1018(5) 0.5936(3) 0.0715(4) 0.0115(9) Uani d . 1
C C10 1.1123(5) 0.5358(4) 0.1782(4) 0.0164(10) Uani d . 1
H H10 1.1945 0.4981 0.1952 0.020 Uiso calc R 1
C C11 1.0064(5) 0.5337(4) 0.2559(5) 0.0189(10) Uani d . 1
H H11 1.0150 0.4944 0.3266 0.023 Uiso calc R 1
C C12 1.1934(6) 0.6536(4) -0.1184(5) 0.0235(12) Uani d . 1
H H12A 1.0949 0.6696 -0.1405 0.035 Uiso calc R 1
H H12B 1.2346 0.6201 -0.1865 0.035 Uiso calc R 1
H H12C 1.2463 0.7129 -0.1001 0.035 Uiso calc R 1
C C13 1.3293(5) 0.5345(4) 0.0087(5) 0.0195(10) Uani d . 1
H H13A 1.3939 0.5682 0.0667 0.029 Uiso calc R 1
H H13B 1.3744 0.5264 -0.0688 0.029 Uiso calc R 1
H H13C 1.3061 0.4712 0.0416 0.029 Uiso calc R 1

loop_
_atom_site_aniso_label
_atom_site_aniso_U_11
_atom_site_aniso_U_22
_atom_site_aniso_U_33
_atom_site_aniso_U_12
_atom_site_aniso_U_13
_atom_site_aniso_U_23
Pb1 0.01089(12) 0.01025(12) 0.00716(12) -0.00156(9) -0.00091(8) -0.00108(9)
Br1 0.0182(2) 0.0185(2) 0.0164(2) 0.00011(18) 0.00039(19) 0.00211(19)
Br2 0.0142(2) 0.0158(2) 0.0120(2) 0.00186(17) -0.00032(18) -0.00038(17)
N1 0.018(2) 0.0146(19) 0.012(2) 0.0033(16) 0.0018(17) 0.0019(16)
N2 0.018(2) 0.025(2) 0.016(2) -0.0001(18) 0.0063(18) -0.0024(18)
C1 0.014(2) 0.011(2) 0.011(2) -0.0021(17) -0.0035(18) 0.0002(17)
C2 0.015(2) 0.013(2) 0.014(2) 0.0022(18) 0.0000(19) 0.0002(18)
C3 0.022(2) 0.018(2) 0.011(2) 0.003(2) -0.003(2) -0.0025(19)
C4 0.023(3) 0.009(2) 0.016(3) -0.0022(19) -0.008(2) -0.0004(18)
C5 0.016(2) 0.016(2) 0.016(2) -0.0037(19) -0.004(2) 0.0035(19)
C6 0.020(2) 0.015(2) 0.005(2) -0.0030(19) -0.0028(18) 0.0005(18)
C7 0.016(2) 0.021(3) 0.025(3) 0.006(2) -0.005(2) -0.005(2)
C8 0.019(2) 0.016(2) 0.013(2) 0.0049(19) -0.002(2) 0.0004(19)
C9 0.013(2) 0.011(2) 0.011(2) -0.0004(17) -0.0021(18) -0.0026(17)
C10 0.018(2) 0.019(2) 0.012(2) -0.001(2) -0.003(2) 0.000(2)
C11 0.019(2) 0.023(2) 0.015(3) -0.001(2) -0.001(2) -0.001(2)
C12 0.030(3) 0.023(3) 0.018(3) 0.004(2) 0.003(2) 0.008(2)
C13 0.013(2) 0.027(3) 0.018(3) 0.005(2) 0.000(2) -0.003(2)

loop_
_atom_type_symbol
_atom_type_description
_atom_type_scat_dispersion_real
_atom_type_scat_dispersion_imag
_atom_type_scat_source
C C 0.0033 0.0016 'International Tables Vol C Tables 4.2.6.8 and 6.1.1.4'
H H 0.0000 0.0000 'International Tables Vol C Tables 4.2.6.8 and 6.1.1.4'
N N 0.0061 0.0033 'International Tables Vol C Tables 4.2.6.8 and 6.1.1.4'
Br Br -0.2901 2.4595 'International Tables Vol C Tables 4.2.6.8 and 6.1.1.4'
Pb Pb -3.3944 10.1111 'International Tables Vol C Tables 4.2.6.8 and 6.1.1.4'

loop_
_geom_angle_atom_site_label_1
_geom_angle_atom_site_label_2
_geom_angle_atom_site_label_3
_geom_angle_site_symmetry_1
_geom_angle_site_symmetry_3
_geom_angle
C1 Pb1 C1 . 3_666 180.00(17)
C1 Pb1 Br1 . . 90.79(12)
C1 Pb1 Br1 3_666 . 89.21(12)
C1 Pb1 Br1 . 3_666 89.21(12)
C1 Pb1 Br1 3_666 3_666 90.79(12)
Br1 Pb1 Br1 . 3_666 180.000(16)
C1 Pb1 Br2 . 3_666 90.55(12)
C1 Pb1 Br2 3_666 3_666 89.45(12)
Br1 Pb1 Br2 . 3_666 93.978(14)
Br1 Pb1 Br2 3_666 3_666 86.022(14)
C1 Pb1 Br2 . . 89.45(12)
C1 Pb1 Br2 3_666 . 90.55(12)
Br1 Pb1 Br2 . . 86.022(14)
Br1 Pb1 Br2 3_666 . 93.978(14)
Br2 Pb1 Br2 3_666 . 180.0
C9 N1 C13 . . 121.4(4)
C9 N1 C12 . . 122.2(4)
C13 N1 C12 . . 115.9(4)
C7 N2 C11 . . 120.7(4)
C7 N2 H2n . . 119.6
C11 N2 H2n . . 119.6
C6 C1 C2 . . 122.1(4)
C6 C1 Pb1 . . 120.1(3)
C2 C1 Pb1 . . 117.8(3)
C1 C2 C3 . . 118.2(4)
C1 C2 H2 . . 120.9
C3 C2 H2 . . 120.9
C4 C3 C2 . . 120.0(4)
C4 C3 H3 . . 120.0
C2 C3 H3 . . 120.0
C5 C4 C3 . . 120.4(4)
C5 C4 H4 . . 119.8
C3 C4 H4 . . 119.8
C6 C5 C4 . . 120.2(4)
C6 C5 H5 . . 119.9
C4 C5 H5 . . 119.9
C1 C6 C5 . . 119.1(4)
C1 C6 H6 . . 120.4
C5 C6 H6 . . 120.4
C8 C7 N2 . . 121.5(5)
C8 C7 H7 . . 119.3
N2 C7 H7 . . 119.3
C7 C8 C9 . . 119.8(5)
C7 C8 H8 . . 120.1
C9 C8 H8 . . 120.1
N1 C9 C10 . . 121.8(4)
N1 C9 C8 . . 122.0(4)
C10 C9 C8 . . 116.2(4)
C11 C10 C9 . . 120.7(5)
C11 C10 H10 . . 119.7
C9 C10 H10 . . 119.7
C10 C11 N2 . . 120.8(5)
C10 C11 H11 . . 119.6
N2 C11 H11 . . 119.6
N1 C12 H12A . . 109.5
N1 C12 H12B . . 109.5
H12A C12 H12B . . 109.5
N1 C12 H12C . . 109.5
H12A C12 H12C . . 109.5
H12B C12 H12C . . 109.5
N1 C13 H13A . . 109.5
N1 C13 H13B . . 109.5
H13A C13 H13B . . 109.5
N1 C13 H13C . . 109.5
H13A C13 H13C . . 109.5
H13B C13 H13C . . 109.5

loop_
_geom_bond_atom_site_label_1
_geom_bond_atom_site_label_2
_geom_bond_site_symmetry_2
_geom_bond_distance
_geom_bond_publ_flag
Pb1 C1 . 2.190(5) yes
Pb1 C1 3_666 2.190(5) ?
Pb1 Br1 . 2.8516(5) yes
Pb1 Br1 3_666 2.8516(5) ?
Pb1 Br2 3_666 2.8897(5) ?
Pb1 Br2 . 2.8897(5) yes
N1 C9 . 1.335(6) ?
N1 C13 . 1.467(6) ?
N1 C12 . 1.461(6) ?
N2 C7 . 1.347(7) ?
N2 C11 . 1.349(7) ?
N2 H2n . 0.8800 ?
C1 C6 . 1.383(6) ?
C1 C2 . 1.386(6) ?
C2 C3 . 1.401(7) ?
C2 H2 . 0.9500 ?
C3 C4 . 1.392(7) ?
C3 H3 . 0.9500 ?
C4 C5 . 1.384(7) ?
C4 H4 . 0.9500 ?
C5 C6 . 1.385(6) ?
C5 H5 . 0.9500 ?
C6 H6 . 0.9500 ?
C7 C8 . 1.356(7) ?
C7 H7 . 0.9500 ?
C8 C9 . 1.428(6) ?
C8 H8 . 0.9500 ?
C9 C10 . 1.420(7) ?
C10 C11 . 1.353(7) ?
C10 H10 . 0.9500 ?
C11 H11 . 0.9500 ?
C12 H12A . 0.9800 ?
C12 H12B . 0.9800 ?
C12 H12C . 0.9800 ?
C13 H13A . 0.9800 ?
C13 H13B . 0.9800 ?
C13 H13C . 0.9800 ?

loop_
_geom_hbond_atom_site_label_D
_geom_hbond_atom_site_label_H
_geom_hbond_atom_site_label_A
_geom_hbond_distance_DH
_geom_hbond_distance_HA
_geom_hbond_distance_DA
_geom_hbond_angle_DHA
_geom_hbond_publ_flag
N2 H2<i>n</i> Br1 0.88 2.52 3.254(4) 142 yes

loop_
_geom_torsion_atom_site_label_1
_geom_torsion_atom_site_label_2
_geom_torsion_atom_site_label_3
_geom_torsion_atom_site_label_4
_geom_torsion_site_symmetry_1
_geom_torsion
Br1 Pb1 C1 C6 . -46.0(4)
Br1 Pb1 C1 C6 3_666 134.0(4)
Br2 Pb1 C1 C6 3_666 -140.0(4)
Br2 Pb1 C1 C6 . 40.0(4)
Br1 Pb1 C1 C2 . 133.8(3)
Br1 Pb1 C1 C2 3_666 -46.2(3)
Br2 Pb1 C1 C2 3_666 39.9(3)
Br2 Pb1 C1 C2 . -140.1(3)
C6 C1 C2 C3 . 0.9(7)
Pb1 C1 C2 C3 . -179.0(3)
C1 C2 C3 C4 . -0.3(7)
C2 C3 C4 C5 . -0.2(7)
C3 C4 C5 C6 . 0.3(7)
C2 C1 C6 C5 . -0.8(7)
Pb1 C1 C6 C5 . 179.0(3)
C4 C5 C6 C1 . 0.2(7)
C11 N2 C7 C8 . 3.9(8)
N2 C7 C8 C9 . 0.1(8)
C13 N1 C9 C10 . -5.1(7)
C12 N1 C9 C10 . -177.1(5)
C13 N1 C9 C8 . 176.2(4)
C12 N1 C9 C8 . 4.2(7)
C7 C8 C9 N1 . 174.8(5)
C7 C8 C9 C10 . -3.9(7)
N1 C9 C10 C11 . -174.7(5)
C8 C9 C10 C11 . 4.0(7)
C9 C10 C11 N2 . -0.3(8)
C7 N2 C11 C10 . -3.8(8)
